data_7716612
loop_
_publ_author_name
'Solea, Atena B.'
'Demirci, Gozde'
'Harvey, Freya M.'
'Crochet, Aurelien'
'Zobi, Fabio'
'Mamula Steiner, Olimpia'

_publ_section_title
;
 The role of stereochemistry in the anticancer activity of Re(I)
 tricarbonyl complexes.
;
_journal_issue 33
_journal_name_full 'Dalton transactions (Cambridge, England : 2003)'
_journal_page_first 13743
_journal_page_last 13755
_journal_paper_doi 10.1039/d4dt01643b
_journal_volume 53
_journal_year 2024
_chemical_absolute_configuration syn
_chemical_formula_moiety 'C40 H34 Cl2 N4 O6 Re2, 1[CH2Cl2]'
_chemical_formula_sum 'C41 H36 Cl4 N4 O6 Re2'
_chemical_formula_weight 1194.94
_space_group_crystal_system orthorhombic
_space_group_IT_number 19
_space_group_name_Hall 'P 2ac 2ab'
_space_group_name_H-M_alt 'P 21 21 21'
_atom_sites_solution_hydrogens geom
_atom_sites_solution_primary dual
_audit_creation_date 2021-01-25
_audit_creation_method
;
Olex2 1.3
(compiled 2020.11.12 svn.r5f609507 for OlexSys, GUI svn.r6226)
;
_audit_update_record
;
2024-06-27 deposited with the CCDC.	2024-07-08 downloaded from the CCDC.
;
_cell_angle_alpha 90
_cell_angle_beta 90
_cell_angle_gamma 90
_cell_formula_units_Z 4
_cell_length_a 13.6887(2)
_cell_length_b 15.7230(3)
_cell_length_c 20.3145(3)
_cell_measurement_reflns_used 89301
_cell_measurement_temperature 200(2)
_cell_measurement_theta_max 68.20
_cell_measurement_theta_min 3.55
_cell_volume 4372.24(12)
_computing_data_collection 'X-Area Pilatus3_SV 1.31.186.0 (STOE, 2022)'
_computing_molecular_graphics 'Olex2 1.3 (Dolomanov et al., 2009)'
_computing_publication_material 'Olex2 1.3 (Dolomanov et al., 2009)'
_computing_structure_refinement 'SHELXL 2018/3 (Sheldrick, 2015)'
_computing_structure_solution 'SHELXT 2018/2 (Sheldrick, 2018)'
_diffrn_ambient_temperature 200(2)
_diffrn_detector Pilatus300K
_diffrn_detector_area_resol_mean 5.81
_diffrn_detector_type 'Dectris Pilatus 300K'
_diffrn_measured_fraction_theta_full 0.961
_diffrn_measured_fraction_theta_max 0.961
_diffrn_measurement_device 'Eulerian 4-circle diffractometer'
_diffrn_measurement_device_type 'STOE STADIVARI'
_diffrn_measurement_method 'rotation method, \w scans'
_diffrn_radiation_collimation '1.2 mm, 0.6 diameter'
_diffrn_radiation_monochromator 'Graded multilayer mirror'
_diffrn_radiation_probe x-ray
_diffrn_radiation_type 'Cu K\a'
_diffrn_radiation_wavelength 1.54186
_diffrn_reflns_av_R_equivalents 0.0550
_diffrn_reflns_av_unetI/netI 0.0293
_diffrn_reflns_Laue_measured_fraction_full 0.961
_diffrn_reflns_Laue_measured_fraction_max 0.961
_diffrn_reflns_limit_h_max 15
_diffrn_reflns_limit_h_min -5
_diffrn_reflns_limit_k_max 18
_diffrn_reflns_limit_k_min -18
_diffrn_reflns_limit_l_max 23
_diffrn_reflns_limit_l_min -23
_diffrn_reflns_number 53947
_diffrn_reflns_point_group_measured_fraction_full 0.953
_diffrn_reflns_point_group_measured_fraction_max 0.953
_diffrn_reflns_theta_full 67.536
_diffrn_reflns_theta_max 67.536
_diffrn_reflns_theta_min 3.555
_diffrn_source 'Primux 100 micro'
_exptl_absorpt_coefficient_mu 13.319
_exptl_absorpt_correction_T_max 0.2354
_exptl_absorpt_correction_T_min 0.0761
_exptl_absorpt_correction_type multi-scan
_exptl_absorpt_process_details
;
STOE X-Red32, absorption correction by Gaussian integration, analogous to
P. Coppens, "The Evaluation of Absorption and Extinction in Single-Crystal
Structure Analysis", published in: F. R. Ahmed (Editor), "Crystallographic
Computing", Munksgaard, Copenhagen (1970), 255 - 270. Afterwards scaling of
reflection intensities was performed within STOE LANA. J. Koziskova, F. Hahn,
J. Richter, J. Kozisek, Acta Chimica Slovaca, vol. 9, no. 2, 2016, pp. 136-140.
;
_exptl_crystal_colour yellow
_exptl_crystal_colour_primary yellow
_exptl_crystal_density_diffrn 1.815
_exptl_crystal_description needle
_exptl_crystal_F_000 2304
_exptl_crystal_preparation 'REflux under Ar'
_exptl_crystal_recrystallization_method 'vapour diffusion of Et2O into a DCM/EtOH 4/1 solution'
_exptl_crystal_size_max 0.21
_exptl_crystal_size_mid 0.12
_exptl_crystal_size_min 0.06
_refine_diff_density_max 1.451
_refine_diff_density_min -0.456
_refine_diff_density_rms 0.121
_refine_ls_abs_structure_details
;
 Refined as an inversion twin.
;
_refine_ls_abs_structure_Flack 0.05(2)
_refine_ls_extinction_method none
_refine_ls_goodness_of_fit_ref 1.081
_refine_ls_hydrogen_treatment constr
_refine_ls_matrix_type full
_refine_ls_number_parameters 492
_refine_ls_number_reflns 7515
_refine_ls_number_restraints 0
_refine_ls_restrained_S_all 1.081
_refine_ls_R_factor_all 0.0438
_refine_ls_R_factor_gt 0.0381
_refine_ls_shift/su_max 0.000
_refine_ls_shift/su_mean 0.000
_refine_ls_structure_factor_coef Fsqd
_refine_ls_weighting_details 'w=1/[\s^2^(Fo^2^)+(0.0457P)^2^+19.2329P] where P=(Fo^2^+2Fc^2^)/3'
_refine_ls_weighting_scheme calc
_refine_ls_wR_factor_gt 0.0914
_refine_ls_wR_factor_ref 0.0947
_reflns_Friedel_coverage 0.783
_reflns_Friedel_fraction_full 0.943
_reflns_Friedel_fraction_max 0.943
_reflns_number_gt 6855
_reflns_number_total 7515
_reflns_threshold_expression 'I > 2\s(I)'
_cod_data_source_file d4dt01643b2.cif
_cod_data_source_block ate453
_cod_depositor_comments 'Adding full bibliography for 7716611--7716619.cif.'
_cod_database_code 7716612
_shelx_shelxl_version_number 2018/3
_shelx_space_group_comment
;
The symmetry employed for this shelxl refinement is uniquely defined
by the following loop, which should always be used as a source of
symmetry information in preference to the above space-group names.
They are only intended as comments.
;
_shelx_estimated_absorpt_t_max 0.502
_shelx_estimated_absorpt_t_min 0.166
_olex2_refinement_description
;
1. Twinned data refinement
 Scales: 0.95(2)
 0.05(2)
2. Fixed Uiso
 At 1.2 times of:
  All C(H) groups, All C(H,H) groups
 At 1.5 times of:
  All C(H,H,H) groups
3.a Ternary CH refined with riding coordinates:
 C12(H12), C14(H14), C29(H29), C31(H31)
3.b Secondary CH2 refined with riding coordinates:
 C11(H11A,H11B), C15(H15A,H15B), C28(H28A,H28B), C32(H32A,H32B)
3.c Aromatic/amide H refined with riding coordinates:
 C2(H2), C3(H3), C4(H4), C7(H7), C8(H8), C19(H19), C20(H20), C21(H21),
 C24(H24), C25(H25)
3.d Idealised Me refined as rotating group:
 C16(H16A,H16B,H16C), C17(H17A,H17B,H17C), C33(H33A,H33B,H33C), C34(H34A,H34B,
 H34C)
;
_smtbx_masks_void_probe_radius 1.2
_smtbx_masks_void_truncation_radius 1.2
_olex2_exptl_crystal_mounting_method 'on loop with oil'
_olex2_submission_special_instructions 'No special instructions were received'

loop_
_space_group_symop_operation_xyz
'x, y, z'
'-x+1/2, -y, z+1/2'
'-x, y+1/2, -z+1/2'
'x+1/2, -y+1/2, -z'

loop_
_atom_site_label
_atom_site_type_symbol
_atom_site_fract_x
_atom_site_fract_y
_atom_site_fract_z
_atom_site_U_iso_or_equiv
_atom_site_adp_type
_atom_site_occupancy
_atom_site_site_symmetry_order
_atom_site_calc_flag
_atom_site_refinement_flags_posn
_atom_site_refinement_flags_adp
_atom_site_refinement_flags_occupancy
_atom_site_disorder_assembly
_atom_site_disorder_group
Re1 Re 0.62566(4) 0.44320(3) 0.44216(2) 0.03214(13) Uani 1 1 d . . . . .
Re2 Re 0.30388(3) 0.56236(3) 0.34882(2) 0.03379(14) Uani 1 1 d . . . . .
Cl1 Cl 0.6213(3) 0.35835(18) 0.54489(15) 0.0446(7) Uani 1 1 d . . . . .
Cl2 Cl 0.1831(2) 0.63536(18) 0.41974(16) 0.0452(7) Uani 1 1 d . . . . .
O1 O 0.6297(7) 0.5583(8) 0.3207(5) 0.059(2) Uani 1 1 d . . . . .
O2 O 0.7566(8) 0.3224(7) 0.3647(6) 0.066(3) Uani 1 1 d . . . . .
O3 O 0.4678(8) 0.3373(7) 0.3744(5) 0.058(3) Uani 1 1 d . . . . .
O4 O 0.4351(8) 0.4615(8) 0.2557(5) 0.065(3) Uani 1 1 d . . . . .
O5 O 0.4755(7) 0.6811(6) 0.3766(5) 0.055(2) Uani 1 1 d . . . . .
O6 O 0.2791(10) 0.7004(7) 0.2430(7) 0.080(4) Uani 1 1 d . . . . .
N1 N 0.5380(7) 0.5409(5) 0.4938(4) 0.029(2) Uani 1 1 d . . . . .
N2 N 0.7333(7) 0.5177(6) 0.4995(5) 0.033(2) Uani 1 1 d . . . . .
N3 N 0.3160(7) 0.4687(5) 0.4307(5) 0.032(2) Uani 1 1 d . . . . .
N4 N 0.1796(7) 0.4752(6) 0.3340(5) 0.033(2) Uani 1 1 d . . . . .
C1 C 0.4404(10) 0.5471(8) 0.4939(5) 0.038(3) Uani 1 1 d . . . . .
C2 C 0.3930(10) 0.6216(7) 0.5157(6) 0.039(3) Uani 1 1 d . . . . .
H2 H 0.323710 0.625094 0.515246 0.046 Uiso 1 1 calc R U . . .
C3 C 0.4475(11) 0.6884(8) 0.5375(7) 0.048(3) Uani 1 1 d . . . . .
H3 H 0.416954 0.739776 0.551054 0.058 Uiso 1 1 calc R U . . .
C4 C 0.5464(10) 0.6803(8) 0.5394(6) 0.042(3) Uani 1 1 d . . . . .
H4 H 0.585526 0.725672 0.555643 0.051 Uiso 1 1 calc R U . . .
C5 C 0.5902(10) 0.6057(8) 0.5177(6) 0.037(3) Uani 1 1 d . . . . .
C6 C 0.6962(9) 0.5905(7) 0.5253(6) 0.036(3) Uani 1 1 d . . . . .
C7 C 0.7535(11) 0.6443(8) 0.5629(9) 0.060(4) Uani 1 1 d . . . . .
H7 H 0.726831 0.695464 0.580030 0.072 Uiso 1 1 calc R U . . .
C8 C 0.8492(11) 0.6234(9) 0.5752(9) 0.062(5) Uani 1 1 d . . . . .
H8 H 0.889391 0.660948 0.599859 0.075 Uiso 1 1 calc R U . . .
C9 C 0.8878(10) 0.5467(8) 0.5514(7) 0.047(3) Uani 1 1 d . . . . .
C10 C 0.8270(9) 0.4978(8) 0.5122(6) 0.035(3) Uani 1 1 d . . . . .
C11 C 0.8690(11) 0.4128(8) 0.4898(7) 0.048(3) Uani 1 1 d . . . . .
H11A H 0.866747 0.409539 0.441144 0.057 Uiso 1 1 calc R U . . .
H11B H 0.828577 0.365915 0.507602 0.057 Uiso 1 1 calc R U . . .
C12 C 0.9755(10) 0.4018(10) 0.5132(6) 0.048(3) Uani 1 1 d . . . . .
H12 H 1.008699 0.348726 0.497963 0.057 Uiso 1 1 calc R U . . .
C13 C 0.9824(11) 0.4197(10) 0.5887(7) 0.051(4) Uani 1 1 d . . . . .
C14 C 0.9876(11) 0.5145(11) 0.5648(8) 0.060(4) Uani 1 1 d . . . . .
H14 H 1.030670 0.552965 0.591212 0.072 Uiso 1 1 calc R U . . .
C15 C 1.0303(12) 0.4823(10) 0.5009(9) 0.059(4) Uani 1 1 d . . . . .
H15A H 1.008282 0.514021 0.461481 0.071 Uiso 1 1 calc R U . . .
H15B H 1.102203 0.475786 0.501447 0.071 Uiso 1 1 calc R U . . .
C16 C 1.0811(14) 0.3877(12) 0.6154(9) 0.072(5) Uani 1 1 d . . . . .
H16A H 1.085250 0.325934 0.609727 0.108 Uiso 1 1 calc R U . . .
H16B H 1.086368 0.401780 0.662256 0.108 Uiso 1 1 calc R U . . .
H16C H 1.134429 0.415112 0.591188 0.108 Uiso 1 1 calc R U . . .
C17 C 0.9018(12) 0.3914(11) 0.6343(7) 0.060(4) Uani 1 1 d . . . . .
H17A H 0.840233 0.418320 0.621037 0.090 Uiso 1 1 calc R U . . .
H17B H 0.917706 0.408204 0.679513 0.090 Uiso 1 1 calc R U . . .
H17C H 0.894911 0.329478 0.632002 0.090 Uiso 1 1 calc R U . . .
C18 C 0.3810(9) 0.4704(7) 0.4812(6) 0.033(2) Uani 1 1 d . . . . .
C19 C 0.3865(9) 0.4046(8) 0.5260(6) 0.039(3) Uani 1 1 d . . . . .
H19 H 0.431554 0.407741 0.561529 0.047 Uiso 1 1 calc R U . . .
C20 C 0.3278(9) 0.3352(7) 0.5196(7) 0.042(3) Uani 1 1 d . . . . .
H20 H 0.331129 0.289991 0.550509 0.050 Uiso 1 1 calc R U . . .
C21 C 0.2633(10) 0.3315(8) 0.4673(7) 0.046(3) Uani 1 1 d . . . . .
H21 H 0.224274 0.282319 0.460687 0.055 Uiso 1 1 calc R U . . .
C22 C 0.2558(9) 0.4003(8) 0.4245(6) 0.037(3) Uani 1 1 d . . . . .
C23 C 0.1799(9) 0.4047(7) 0.3725(6) 0.037(3) Uani 1 1 d . . . . .
C24 C 0.1068(10) 0.3427(8) 0.3682(7) 0.043(3) Uani 1 1 d . . . . .
H24 H 0.109014 0.293466 0.395314 0.051 Uiso 1 1 calc R U . . .
C25 C 0.0326(11) 0.3540(10) 0.3246(7) 0.054(4) Uani 1 1 d . . . . .
H25 H -0.016493 0.311563 0.320869 0.065 Uiso 1 1 calc R U . . .
C26 C 0.0272(10) 0.4247(10) 0.2861(6) 0.050(3) Uani 1 1 d . . . . .
C27 C 0.1036(10) 0.4842(9) 0.2922(6) 0.043(3) Uani 1 1 d . . . . .
C28 C 0.0978(9) 0.5653(10) 0.2501(6) 0.045(3) Uani 1 1 d . . . . .
H28A H 0.156108 0.569395 0.221494 0.054 Uiso 1 1 calc R U . . .
H28B H 0.096331 0.615946 0.279074 0.054 Uiso 1 1 calc R U . . .
C29 C 0.0047(10) 0.5627(12) 0.2075(6) 0.054(3) Uani 1 1 d . . . . .
H29 H -0.005100 0.612963 0.178061 0.065 Uiso 1 1 calc R U . . .
C30 C -0.0855(11) 0.5371(12) 0.2496(7) 0.063(5) Uani 1 1 d . . . . .
C31 C -0.0510(11) 0.4428(14) 0.2382(7) 0.067(4) Uani 1 1 d . . . . .
H31 H -0.103353 0.398816 0.233426 0.080 Uiso 1 1 calc R U . . .
C32 C -0.0047(12) 0.4766(12) 0.1742(7) 0.063(4) Uani 1 1 d . . . . .
H32A H 0.058646 0.449798 0.163133 0.076 Uiso 1 1 calc R U . . .
H32B H -0.049455 0.476285 0.135956 0.076 Uiso 1 1 calc R U . . .
C33 C -0.1828(12) 0.5566(17) 0.2137(8) 0.087(6) Uani 1 1 d . . . . .
H33A H -0.205224 0.613682 0.225787 0.131 Uiso 1 1 calc R U . . .
H33B H -0.232132 0.514639 0.226719 0.131 Uiso 1 1 calc R U . . .
H33C H -0.172608 0.553728 0.166040 0.131 Uiso 1 1 calc R U . . .
C34 C -0.0971(12) 0.5762(17) 0.3191(7) 0.085(7) Uani 1 1 d . . . . .
H34A H -0.032618 0.582205 0.339575 0.127 Uiso 1 1 calc R U . . .
H34B H -0.137999 0.538971 0.346194 0.127 Uiso 1 1 calc R U . . .
H34C H -0.127909 0.632293 0.315491 0.127 Uiso 1 1 calc R U . . .
C35 C 0.6290(10) 0.5157(9) 0.3664(6) 0.045(3) Uani 1 1 d . . . . .
C36 C 0.7102(10) 0.3674(8) 0.3947(6) 0.043(3) Uani 1 1 d . . . . .
C37 C 0.5238(11) 0.3773(8) 0.4005(6) 0.041(3) Uani 1 1 d . . . . .
C38 C 0.3869(10) 0.4991(8) 0.2909(6) 0.039(3) Uani 1 1 d . . . . .
C39 C 0.4122(9) 0.6355(9) 0.3679(7) 0.042(3) Uani 1 1 d . . . . .
C40 C 0.2874(12) 0.6449(10) 0.2804(8) 0.058(4) Uani 1 1 d . . . . .

loop_
_atom_site_aniso_label
_atom_site_aniso_U_11
_atom_site_aniso_U_22
_atom_site_aniso_U_33
_atom_site_aniso_U_23
_atom_site_aniso_U_13
_atom_site_aniso_U_12
Re1 0.0368(3) 0.0266(2) 0.0330(2) -0.0022(2) -0.00144(19) 0.0015(2)
Re2 0.0374(3) 0.0271(2) 0.0369(3) 0.0049(2) 0.0023(2) 0.0015(2)
Cl1 0.0527(18) 0.0355(14) 0.0455(17) 0.0089(12) 0.0001(14) 0.0071(13)
Cl2 0.0457(19) 0.0303(14) 0.0596(19) -0.0061(12) 0.0034(14) 0.0033(12)
O1 0.058(6) 0.072(6) 0.049(5) 0.024(6) 0.004(4) -0.002(7)
O2 0.071(7) 0.057(6) 0.070(7) -0.024(6) -0.003(6) 0.013(5)
O3 0.057(7) 0.049(6) 0.067(6) -0.018(5) -0.011(5) -0.010(5)
O4 0.061(6) 0.086(9) 0.049(5) -0.007(5) 0.016(5) 0.022(6)
O5 0.050(6) 0.040(5) 0.075(7) 0.008(5) 0.005(5) -0.007(5)
O6 0.087(9) 0.057(7) 0.096(9) 0.050(7) -0.009(7) -0.007(6)
N1 0.031(5) 0.018(5) 0.037(5) 0.006(4) 0.000(4) 0.002(3)
N2 0.030(5) 0.035(5) 0.035(5) 0.005(4) -0.003(4) 0.000(4)
N3 0.035(5) 0.025(4) 0.035(5) 0.002(4) 0.002(4) 0.002(4)
N4 0.037(6) 0.027(5) 0.035(5) -0.004(4) 0.000(4) 0.001(4)
C1 0.056(8) 0.026(6) 0.031(5) 0.005(5) -0.003(5) -0.005(6)
C2 0.039(7) 0.025(6) 0.052(8) -0.005(5) -0.001(5) 0.006(5)
C3 0.057(9) 0.031(7) 0.056(8) -0.016(6) 0.001(6) 0.009(6)
C4 0.048(8) 0.028(6) 0.050(7) -0.009(5) -0.009(6) -0.005(5)
C5 0.056(8) 0.024(6) 0.031(6) -0.001(5) 0.003(5) -0.006(5)
C6 0.032(6) 0.022(5) 0.054(7) 0.001(5) -0.011(5) -0.001(5)
C7 0.056(10) 0.024(6) 0.099(12) -0.016(7) -0.015(8) 0.001(5)
C8 0.051(9) 0.030(7) 0.105(13) -0.022(7) -0.021(8) 0.003(6)
C9 0.045(7) 0.043(7) 0.053(7) 0.007(6) -0.013(6) -0.012(6)
C10 0.032(7) 0.034(6) 0.038(6) -0.001(5) -0.001(5) -0.001(5)
C11 0.056(9) 0.045(8) 0.043(7) -0.012(5) 0.004(6) 0.009(6)
C12 0.044(8) 0.064(9) 0.035(7) -0.005(6) 0.005(5) 0.020(6)
C13 0.047(8) 0.061(10) 0.045(7) -0.014(6) -0.004(6) 0.016(6)
C14 0.041(8) 0.072(10) 0.066(10) -0.002(8) -0.017(7) -0.003(7)
C15 0.051(10) 0.048(8) 0.077(11) 0.010(8) 0.003(8) -0.003(7)
C16 0.078(13) 0.069(11) 0.069(11) -0.011(9) -0.026(9) 0.019(9)
C17 0.069(11) 0.070(10) 0.042(8) -0.003(7) 0.009(7) 0.024(8)
C18 0.029(6) 0.031(6) 0.038(6) -0.008(4) 0.003(5) 0.006(5)
C19 0.033(7) 0.043(7) 0.043(7) 0.012(5) 0.003(5) -0.005(5)
C20 0.039(7) 0.024(6) 0.063(8) 0.010(5) -0.016(6) -0.002(5)
C21 0.054(8) 0.027(6) 0.057(8) 0.006(6) -0.008(6) -0.005(5)
C22 0.037(7) 0.035(6) 0.037(7) 0.002(5) -0.008(5) -0.004(5)
C23 0.042(7) 0.033(6) 0.038(6) 0.002(5) 0.002(5) -0.001(5)
C24 0.046(8) 0.027(6) 0.055(8) 0.002(5) -0.009(6) -0.010(5)
C25 0.046(9) 0.064(10) 0.053(8) 0.003(7) 0.001(6) -0.017(7)
C26 0.047(8) 0.058(10) 0.045(7) -0.003(7) -0.001(6) 0.001(6)
C27 0.047(8) 0.046(7) 0.034(6) -0.005(5) -0.004(5) 0.015(6)
C28 0.045(7) 0.044(7) 0.047(7) 0.011(7) -0.005(5) 0.008(6)
C29 0.059(8) 0.069(9) 0.034(6) 0.006(7) 0.001(5) 0.013(8)
C30 0.054(9) 0.098(14) 0.039(7) 0.011(8) -0.006(6) 0.014(8)
C31 0.054(9) 0.095(12) 0.051(8) -0.002(10) -0.008(6) -0.020(10)
C32 0.059(10) 0.098(13) 0.033(7) 0.003(7) -0.009(6) 0.008(8)
C33 0.056(10) 0.151(19) 0.054(9) 0.015(12) -0.004(7) 0.042(13)
C34 0.059(10) 0.15(2) 0.043(8) -0.001(11) -0.003(7) 0.033(12)
C35 0.028(7) 0.064(8) 0.044(7) -0.012(7) 0.000(5) 0.011(6)
C36 0.044(8) 0.040(7) 0.044(7) -0.009(6) -0.016(6) 0.018(6)
C37 0.056(9) 0.026(6) 0.042(7) -0.008(5) 0.005(6) 0.004(6)
C38 0.038(7) 0.040(7) 0.039(7) -0.001(5) -0.001(6) -0.002(5)
C39 0.037(7) 0.042(7) 0.048(8) 0.001(6) 0.008(5) -0.005(5)
C40 0.054(10) 0.062(9) 0.059(9) 0.007(8) 0.003(7) 0.000(7)

loop_
_atom_type_symbol
_atom_type_description
_atom_type_scat_dispersion_real
_atom_type_scat_dispersion_imag
_atom_type_scat_source
C C 0.0181 0.0091 'International Tables Vol C Tables 4.2.6.8 and 6.1.1.4'
Cl Cl 0.3639 0.7018 'International Tables Vol C Tables 4.2.6.8 and 6.1.1.4'
H H 0.0000 0.0000 'International Tables Vol C Tables 4.2.6.8 and 6.1.1.4'
N N 0.0311 0.0180 'International Tables Vol C Tables 4.2.6.8 and 6.1.1.4'
O O 0.0492 0.0322 'International Tables Vol C Tables 4.2.6.8 and 6.1.1.4'
Re Re -5.2083 5.8923 'International Tables Vol C Tables 4.2.6.8 and 6.1.1.4'

loop_
_geom_angle_atom_site_label_1
_geom_angle_atom_site_label_2
_geom_angle_atom_site_label_3
_geom_angle
_geom_angle_site_symmetry_1
_geom_angle_site_symmetry_3
_geom_angle_publ_flag
N1 Re1 Cl1 87.8(2) . . ?
N2 Re1 Cl1 81.8(3) . . ?
N2 Re1 N1 75.2(4) . . ?
C35 Re1 Cl1 176.1(4) . . ?
C35 Re1 N1 88.9(4) . . ?
C35 Re1 N2 95.3(5) . . ?
C35 Re1 C36 87.2(5) . . ?
C35 Re1 C37 89.1(6) . . ?
C36 Re1 Cl1 95.9(4) . . ?
C36 Re1 N1 174.3(5) . . ?
C36 Re1 N2 101.1(5) . . ?
C36 Re1 C37 83.2(5) . . ?
C37 Re1 Cl1 93.6(4) . . ?
C37 Re1 N1 100.9(4) . . ?
C37 Re1 N2 174.0(5) . . ?
N3 Re2 Cl2 85.5(3) . . ?
N4 Re2 Cl2 81.5(2) . . ?
N4 Re2 N3 75.4(3) . . ?
C38 Re2 Cl2 174.4(4) . . ?
C38 Re2 N3 94.1(4) . . ?
C38 Re2 N4 93.0(5) . . ?
C38 Re2 C39 88.6(6) . . ?
C38 Re2 C40 88.6(6) . . ?
C39 Re2 Cl2 97.0(4) . . ?
C39 Re2 N3 100.9(5) . . ?
C39 Re2 N4 176.0(5) . . ?
C40 Re2 Cl2 91.7(5) . . ?
C40 Re2 N3 177.1(5) . . ?
C40 Re2 N4 103.4(5) . . ?
C40 Re2 C39 80.3(6) . . ?
C1 N1 Re1 126.3(7) . . ?
C5 N1 Re1 114.3(8) . . ?
C5 N1 C1 118.5(10) . . ?
C6 N2 Re1 113.6(8) . . ?
C10 N2 Re1 127.7(8) . . ?
C10 N2 C6 118.6(11) . . ?
C18 N3 Re2 126.8(8) . . ?
C18 N3 C22 118.8(10) . . ?
C22 N3 Re2 114.1(7) . . ?
C23 N4 Re2 115.2(8) . . ?
C27 N4 Re2 127.9(9) . . ?
C27 N4 C23 116.9(11) . . ?
N1 C1 C2 121.4(11) . . ?
N1 C1 C18 119.3(10) . . ?
C2 C1 C18 118.6(11) . . ?
C1 C2 H2 120.3 . . ?
C3 C2 C1 119.4(12) . . ?
C3 C2 H2 120.3 . . ?
C2 C3 H3 120.6 . . ?
C4 C3 C2 118.8(12) . . ?
C4 C3 H3 120.6 . . ?
C3 C4 H4 120.0 . . ?
C3 C4 C5 119.9(12) . . ?
C5 C4 H4 120.0 . . ?
N1 C5 C4 121.9(12) . . ?
N1 C5 C6 116.0(11) . . ?
C4 C5 C6 121.8(11) . . ?
N2 C6 C5 117.6(10) . . ?
N2 C6 C7 121.1(12) . . ?
C7 C6 C5 121.0(11) . . ?
C6 C7 H7 120.2 . . ?
C8 C7 C6 119.7(13) . . ?
C8 C7 H7 120.2 . . ?
C7 C8 H8 119.9 . . ?
C7 C8 C9 120.1(13) . . ?
C9 C8 H8 119.9 . . ?
C8 C9 C14 125.2(13) . . ?
C10 C9 C8 116.7(12) . . ?
C10 C9 C14 118.1(13) . . ?
N2 C10 C9 123.7(12) . . ?
N2 C10 C11 120.4(11) . . ?
C9 C10 C11 115.6(12) . . ?
C10 C11 H11A 109.4 . . ?
C10 C11 H11B 109.4 . . ?
C10 C11 C12 111.2(11) . . ?
H11A C11 H11B 108.0 . . ?
C12 C11 H11A 109.4 . . ?
C12 C11 H11B 109.4 . . ?
C11 C12 H12 115.3 . . ?
C11 C12 C13 109.9(11) . . ?
C13 C12 H12 115.3 . . ?
C15 C12 C11 109.2(12) . . ?
C15 C12 H12 115.3 . . ?
C15 C12 C13 88.9(12) . . ?
C12 C13 C14 82.6(11) . . ?
C16 C13 C12 109.9(12) . . ?
C16 C13 C14 112.3(14) . . ?
C17 C13 C12 120.3(13) . . ?
C17 C13 C14 120.2(12) . . ?
C17 C13 C16 109.3(13) . . ?
C9 C14 C13 109.8(12) . . ?
C9 C14 H14 115.8 . . ?
C9 C14 C15 108.2(13) . . ?
C13 C14 H14 115.8 . . ?
C15 C14 C13 88.0(12) . . ?
C15 C14 H14 115.8 . . ?
C12 C15 C14 86.9(11) . . ?
C12 C15 H15A 114.2 . . ?
C12 C15 H15B 114.2 . . ?
C14 C15 H15A 114.2 . . ?
C14 C15 H15B 114.2 . . ?
H15A C15 H15B 111.3 . . ?
C13 C16 H16A 109.5 . . ?
C13 C16 H16B 109.5 . . ?
C13 C16 H16C 109.5 . . ?
H16A C16 H16B 109.5 . . ?
H16A C16 H16C 109.5 . . ?
H16B C16 H16C 109.5 . . ?
C13 C17 H17A 109.5 . . ?
C13 C17 H17B 109.5 . . ?
C13 C17 H17C 109.5 . . ?
H17A C17 H17B 109.5 . . ?
H17A C17 H17C 109.5 . . ?
H17B C17 H17C 109.5 . . ?
N3 C18 C1 120.6(10) . . ?
N3 C18 C19 121.3(11) . . ?
C19 C18 C1 117.7(11) . . ?
C18 C19 H19 119.9 . . ?
C20 C19 C18 120.3(12) . . ?
C20 C19 H19 119.9 . . ?
C19 C20 H20 120.5 . . ?
C19 C20 C21 119.0(12) . . ?
C21 C20 H20 120.5 . . ?
C20 C21 H21 120.2 . . ?
C20 C21 C22 119.7(12) . . ?
C22 C21 H21 120.2 . . ?
N3 C22 C21 120.8(11) . . ?
N3 C22 C23 117.0(10) . . ?
C21 C22 C23 122.2(11) . . ?
N4 C23 C22 116.8(10) . . ?
N4 C23 C24 122.0(11) . . ?
C24 C23 C22 120.9(11) . . ?
C23 C24 H24 120.5 . . ?
C25 C24 C23 118.9(12) . . ?
C25 C24 H24 120.5 . . ?
C24 C25 H25 119.3 . . ?
C24 C25 C26 121.4(13) . . ?
C26 C25 H25 119.3 . . ?
C25 C26 C27 116.9(13) . . ?
C25 C26 C31 125.1(15) . . ?
C27 C26 C31 118.0(14) . . ?
N4 C27 C26 123.8(12) . . ?
N4 C27 C28 118.5(12) . . ?
C26 C27 C28 117.6(11) . . ?
C27 C28 H28A 109.8 . . ?
C27 C28 H28B 109.8 . . ?
C27 C28 C29 109.5(12) . . ?
H28A C28 H28B 108.2 . . ?
C29 C28 H28A 109.8 . . ?
C29 C28 H28B 109.8 . . ?
C28 C29 H29 115.3 . . ?
C28 C29 C30 110.8(10) . . ?
C30 C29 H29 115.3 . . ?
C32 C29 C28 110.1(13) . . ?
C32 C29 H29 115.3 . . ?
C32 C29 C30 86.9(13) . . ?
C29 C30 C31 85.7(12) . . ?
C33 C30 C29 112.0(12) . . ?
C33 C30 C31 112.1(16) . . ?
C33 C30 C34 105.2(13) . . ?
C34 C30 C29 118.6(15) . . ?
C34 C30 C31 122.6(14) . . ?
C26 C31 C30 107.6(13) . . ?
C26 C31 H31 116.8 . . ?
C26 C31 C32 108.9(12) . . ?
C30 C31 H31 116.8 . . ?
C32 C31 C30 85.5(14) . . ?
C32 C31 H31 116.8 . . ?
C29 C32 C31 88.1(12) . . ?
C29 C32 H32A 114.0 . . ?
C29 C32 H32B 114.0 . . ?
C31 C32 H32A 114.0 . . ?
C31 C32 H32B 114.0 . . ?
H32A C32 H32B 111.2 . . ?
C30 C33 H33A 109.5 . . ?
C30 C33 H33B 109.5 . . ?
C30 C33 H33C 109.5 . . ?
H33A C33 H33B 109.5 . . ?
H33A C33 H33C 109.5 . . ?
H33B C33 H33C 109.5 . . ?
C30 C34 H34A 109.5 . . ?
C30 C34 H34B 109.5 . . ?
C30 C34 H34C 109.5 . . ?
H34A C34 H34B 109.5 . . ?
H34A C34 H34C 109.5 . . ?
H34B C34 H34C 109.5 . . ?
O1 C35 Re1 178.9(13) . . ?
O2 C36 Re1 176.9(12) . . ?
O3 C37 Re1 176.8(12) . . ?
O4 C38 Re2 179.0(12) . . ?
O5 C39 Re2 176.7(13) . . ?
O6 C40 Re2 173.9(15) . . ?

loop_
_geom_bond_atom_site_label_1
_geom_bond_atom_site_label_2
_geom_bond_distance
_geom_bond_site_symmetry_2
_geom_bond_publ_flag
Re1 Cl1 2.477(3) . ?
Re1 N1 2.214(9) . ?
Re1 N2 2.214(10) . ?
Re1 C35 1.916(15) . ?
Re1 C36 1.922(13) . ?
Re1 C37 1.933(14) . ?
Re2 Cl2 2.475(3) . ?
Re2 N3 2.227(9) . ?
Re2 N4 2.205(9) . ?
Re2 C38 1.915(13) . ?
Re2 C39 1.915(13) . ?
Re2 C40 1.915(16) . ?
O1 C35 1.144(16) . ?
O2 C36 1.128(16) . ?
O3 C37 1.124(16) . ?
O4 C38 1.137(16) . ?
O5 C39 1.140(16) . ?
O6 C40 1.162(18) . ?
N1 C1 1.339(16) . ?
N1 C5 1.337(15) . ?
N2 C6 1.357(15) . ?
N2 C10 1.345(16) . ?
N3 C18 1.358(15) . ?
N3 C22 1.360(15) . ?
N4 C23 1.357(15) . ?
N4 C27 1.350(16) . ?
C1 C2 1.410(17) . ?
C1 C18 1.477(17) . ?
C2 H2 0.9500 . ?
C2 C3 1.363(19) . ?
C3 H3 0.9500 . ?
C3 C4 1.36(2) . ?
C4 H4 0.9500 . ?
C4 C5 1.389(18) . ?
C5 C6 1.478(19) . ?
C6 C7 1.383(18) . ?
C7 H7 0.9500 . ?
C7 C8 1.37(2) . ?
C8 H8 0.9500 . ?
C8 C9 1.40(2) . ?
C9 C10 1.384(17) . ?
C9 C14 1.48(2) . ?
C10 C11 1.525(17) . ?
C11 H11A 0.9900 . ?
C11 H11B 0.9900 . ?
C11 C12 1.54(2) . ?
C12 H12 1.0000 . ?
C12 C13 1.561(18) . ?
C12 C15 1.49(2) . ?
C13 C14 1.57(2) . ?
C13 C16 1.54(2) . ?
C13 C17 1.51(2) . ?
C14 H14 1.0000 . ?
C14 C15 1.51(2) . ?
C15 H15A 0.9900 . ?
C15 H15B 0.9900 . ?
C16 H16A 0.9800 . ?
C16 H16B 0.9800 . ?
C16 H16C 0.9800 . ?
C17 H17A 0.9800 . ?
C17 H17B 0.9800 . ?
C17 H17C 0.9800 . ?
C18 C19 1.381(16) . ?
C19 H19 0.9500 . ?
C19 C20 1.362(18) . ?
C20 H20 0.9500 . ?
C20 C21 1.382(18) . ?
C21 H21 0.9500 . ?
C21 C22 1.392(18) . ?
C22 C23 1.482(17) . ?
C23 C24 1.400(17) . ?
C24 H24 0.9500 . ?
C24 C25 1.359(19) . ?
C25 H25 0.9500 . ?
C25 C26 1.36(2) . ?
C26 C27 1.41(2) . ?
C26 C31 1.48(2) . ?
C27 C28 1.537(19) . ?
C28 H28A 0.9900 . ?
C28 H28B 0.9900 . ?
C28 C29 1.541(18) . ?
C29 H29 1.0000 . ?
C29 C30 1.55(2) . ?
C29 C32 1.52(2) . ?
C30 C31 1.57(3) . ?
C30 C33 1.55(2) . ?
C30 C34 1.55(2) . ?
C31 H31 1.0000 . ?
C31 C32 1.54(2) . ?
C32 H32A 0.9900 . ?
C32 H32B 0.9900 . ?
C33 H33A 0.9800 . ?
C33 H33B 0.9800 . ?
C33 H33C 0.9800 . ?
C34 H34A 0.9800 . ?
C34 H34B 0.9800 . ?
C34 H34C 0.9800 . ?

loop_
_geom_torsion_atom_site_label_1
_geom_torsion_atom_site_label_2
_geom_torsion_atom_site_label_3
_geom_torsion_atom_site_label_4
_geom_torsion
_geom_torsion_site_symmetry_1
_geom_torsion_site_symmetry_2
_geom_torsion_site_symmetry_3
_geom_torsion_site_symmetry_4
_geom_torsion_publ_flag
Re1 N1 C1 C2 -165.6(8) . . . . ?
Re1 N1 C1 C18 24.3(14) . . . . ?
Re1 N1 C5 C4 166.6(9) . . . . ?
Re1 N1 C5 C6 -18.7(13) . . . . ?
Re1 N2 C6 C5 5.8(13) . . . . ?
Re1 N2 C6 C7 179.6(12) . . . . ?
Re1 N2 C10 C9 -176.9(9) . . . . ?
Re1 N2 C10 C11 -3.8(16) . . . . ?
Re2 N3 C18 C1 12.3(15) . . . . ?
Re2 N3 C18 C19 -174.4(9) . . . . ?
Re2 N3 C22 C21 172.1(10) . . . . ?
Re2 N3 C22 C23 -10.6(13) . . . . ?
Re2 N4 C23 C22 7.2(13) . . . . ?
Re2 N4 C23 C24 -179.0(10) . . . . ?
Re2 N4 C27 C26 180.0(9) . . . . ?
Re2 N4 C27 C28 -2.2(16) . . . . ?
N1 C1 C2 C3 -0.4(19) . . . . ?
N1 C1 C18 N3 -122.3(12) . . . . ?
N1 C1 C18 C19 64.2(15) . . . . ?
N1 C5 C6 N2 8.7(16) . . . . ?
N1 C5 C6 C7 -165.1(13) . . . . ?
N2 C6 C7 C8 -1(2) . . . . ?
N2 C10 C11 C12 -176.7(11) . . . . ?
N3 C18 C19 C20 1.4(19) . . . . ?
N3 C22 C23 N4 2.4(16) . . . . ?
N3 C22 C23 C24 -171.5(12) . . . . ?
N4 C23 C24 C25 -1(2) . . . . ?
N4 C27 C28 C29 -178.8(10) . . . . ?
C1 N1 C5 C4 -3.2(17) . . . . ?
C1 N1 C5 C6 171.5(10) . . . . ?
C1 C2 C3 C4 -2(2) . . . . ?
C1 C18 C19 C20 174.9(12) . . . . ?
C2 C1 C18 N3 67.2(15) . . . . ?
C2 C1 C18 C19 -106.3(13) . . . . ?
C2 C3 C4 C5 2(2) . . . . ?
C3 C4 C5 N1 1(2) . . . . ?
C3 C4 C5 C6 -173.5(12) . . . . ?
C4 C5 C6 N2 -176.6(11) . . . . ?
C4 C5 C6 C7 10(2) . . . . ?
C5 N1 C1 C2 3.0(16) . . . . ?
C5 N1 C1 C18 -167.2(10) . . . . ?
C5 C6 C7 C8 172.7(15) . . . . ?
C6 N2 C10 C9 1.2(18) . . . . ?
C6 N2 C10 C11 174.2(11) . . . . ?
C6 C7 C8 C9 -2(3) . . . . ?
C7 C8 C9 C10 4(2) . . . . ?
C7 C8 C9 C14 -176.0(17) . . . . ?
C8 C9 C10 N2 -4(2) . . . . ?
C8 C9 C10 C11 -177.2(13) . . . . ?
C8 C9 C14 C13 130.4(16) . . . . ?
C8 C9 C14 C15 -135.1(16) . . . . ?
C9 C10 C11 C12 -3.2(16) . . . . ?
C9 C14 C15 C12 -82.4(13) . . . . ?
C10 N2 C6 C5 -172.5(11) . . . . ?
C10 N2 C6 C7 1.3(19) . . . . ?
C10 C9 C14 C13 -49.6(17) . . . . ?
C10 C9 C14 C15 44.9(18) . . . . ?
C10 C11 C12 C13 51.0(16) . . . . ?
C10 C11 C12 C15 -45.0(15) . . . . ?
C11 C12 C13 C14 -82.9(13) . . . . ?
C11 C12 C13 C16 166.0(13) . . . . ?
C11 C12 C13 C17 37.8(18) . . . . ?
C11 C12 C15 C14 82.8(12) . . . . ?
C12 C13 C14 C9 81.8(13) . . . . ?
C12 C13 C14 C15 -26.7(10) . . . . ?
C13 C12 C15 C14 -28.0(11) . . . . ?
C13 C14 C15 C12 27.9(11) . . . . ?
C14 C9 C10 N2 176.2(12) . . . . ?
C14 C9 C10 C11 2.8(18) . . . . ?
C15 C12 C13 C14 27.1(11) . . . . ?
C15 C12 C13 C16 -84.0(15) . . . . ?
C15 C12 C13 C17 147.8(14) . . . . ?
C16 C13 C14 C9 -169.6(13) . . . . ?
C16 C13 C14 C15 81.8(14) . . . . ?
C17 C13 C14 C9 -39.0(19) . . . . ?
C17 C13 C14 C15 -147.6(14) . . . . ?
C18 N3 C22 C21 -2.8(17) . . . . ?
C18 N3 C22 C23 174.5(10) . . . . ?
C18 C1 C2 C3 169.8(12) . . . . ?
C18 C19 C20 C21 0(2) . . . . ?
C19 C20 C21 C22 -3(2) . . . . ?
C20 C21 C22 N3 5(2) . . . . ?
C20 C21 C22 C23 -172.5(13) . . . . ?
C21 C22 C23 N4 179.6(12) . . . . ?
C21 C22 C23 C24 5.8(19) . . . . ?
C22 N3 C18 C1 -173.5(11) . . . . ?
C22 N3 C18 C19 -0.3(16) . . . . ?
C22 C23 C24 C25 172.8(13) . . . . ?
C23 N4 C27 C26 -0.8(17) . . . . ?
C23 N4 C27 C28 177.0(11) . . . . ?
C23 C24 C25 C26 -1(2) . . . . ?
C24 C25 C26 C27 2(2) . . . . ?
C24 C25 C26 C31 -179.2(15) . . . . ?
C25 C26 C27 N4 -1(2) . . . . ?
C25 C26 C27 C28 -178.8(13) . . . . ?
C25 C26 C31 C30 132.7(16) . . . . ?
C25 C26 C31 C32 -136.0(16) . . . . ?
C26 C27 C28 C29 -0.8(17) . . . . ?
C26 C31 C32 C29 -79.4(16) . . . . ?
C27 N4 C23 C22 -172.1(11) . . . . ?
C27 N4 C23 C24 1.7(17) . . . . ?
C27 C26 C31 C30 -48.5(17) . . . . ?
C27 C26 C31 C32 43(2) . . . . ?
C27 C28 C29 C30 47.3(17) . . . . ?
C27 C28 C29 C32 -47.1(14) . . . . ?
C28 C29 C30 C31 -83.0(14) . . . . ?
C28 C29 C30 C33 165.0(16) . . . . ?
C28 C29 C30 C34 42(2) . . . . ?
C28 C29 C32 C31 83.1(13) . . . . ?
C29 C30 C31 C26 81.4(12) . . . . ?
C29 C30 C31 C32 -27.0(10) . . . . ?
C30 C29 C32 C31 -27.9(11) . . . . ?
C30 C31 C32 C29 27.6(11) . . . . ?
C31 C26 C27 N4 -179.9(13) . . . . ?
C31 C26 C27 C28 2.2(19) . . . . ?
C32 C29 C30 C31 27.4(10) . . . . ?
C32 C29 C30 C33 -84.7(17) . . . . ?
C32 C29 C30 C34 152.5(15) . . . . ?
C33 C30 C31 C26 -166.6(13) . . . . ?
C33 C30 C31 C32 85.0(14) . . . . ?
C34 C30 C31 C26 -40(2) . . . . ?
C34 C30 C31 C32 -148.5(16) . . . . ?

loop_
_twin_individual_id
_twin_individual_mass_fraction_refined
1 0.95(2)
2 0.05(2)

loop_
_smtbx_masks_void_nr
_smtbx_masks_void_average_x
_smtbx_masks_void_average_y
_smtbx_masks_void_average_z
_smtbx_masks_void_volume
_smtbx_masks_void_count_electrons
_smtbx_masks_void_content
1 0.014 0.189 0.819 212.0 39.8 '1 CH2Cl2'
2 -0.614 0.311 0.181 212.0 33.7 '1 CH2Cl2'
3 -0.757 0.689 0.681 212.0 35.5 '1 CH2Cl2'
4 -0.751 0.811 0.319 212.0 33.1 '1 CH2Cl2'
